data_2238169
loop_
_publ_author_name
'Choi, Hong Dae'
'Seo, Pil Ja'
'Lee, Uk'

_publ_section_title
;
 3-Ethylsulfinyl-2-(3-fluorophenyl)-5-phenyl-1-benzofuran
;
_journal_coeditor_code GO2092
_journal_issue 7
_journal_name_full 'Acta Crystallographica Section E'
_journal_page_first o1093
_journal_paper_doi 10.1107/S1600536813015924
_journal_volume 69
_journal_year 2013
_chemical_formula_iupac 'C22 H17 F O2 S'
_chemical_formula_moiety 'C22 H17 F O2 S'
_chemical_formula_sum 'C22 H17 F O2 S'
_chemical_formula_weight 364.42
_chemical_melting_point 445
_chemical_name_systematic
;
3-Ethylsulfinyl-2-(3-fluorophenyl)-5-phenyl-1-benzofuran
;
_space_group_IT_number 14
_symmetry_cell_setting monoclinic
_symmetry_space_group_name_Hall '-P 2yn'
_symmetry_space_group_name_H-M 'P 1 21/n 1'
_atom_sites_solution_hydrogens difmap
_atom_sites_solution_primary direct
_atom_sites_solution_secondary difmap
_cell_angle_alpha 90.00
_cell_angle_beta 100.592(2)
_cell_angle_gamma 90.00
_cell_formula_units_Z 4
_cell_length_a 12.6447(3)
_cell_length_b 7.1680(2)
_cell_length_c 19.2382(5)
_cell_measurement_reflns_used 4233
_cell_measurement_temperature 173(2)
_cell_measurement_theta_max 27.96
_cell_measurement_theta_min 2.15
_cell_volume 1713.99(8)
_computing_cell_refinement '<i>SAINT</i> (Bruker, 2009)'
_computing_data_collection '<i>APEX2</i> (Bruker, 2009)'
_computing_data_reduction '<i>SAINT</i> (Bruker, 2009)'
_computing_molecular_graphics '<i>ORTEP-3</i> (Farrugia, 2012) and <i>DIAMOND</i> (Brandenburg, 1998)'
_computing_publication_material '<i>SHELXL97</i> (Sheldrick, 2008)'
_computing_structure_refinement '<i>SHELXL97</i> (Sheldrick, 2008)'
_computing_structure_solution '<i>SHELXS97</i> (Sheldrick, 2008)'
_diffrn_ambient_temperature 173(2)
_diffrn_detector_area_resol_mean 10.0
_diffrn_measured_fraction_theta_full 0.997
_diffrn_measured_fraction_theta_max 0.997
_diffrn_measurement_device_type 'Bruker SMART APEXII CCD'
_diffrn_measurement_method '\f and \w scans'
_diffrn_radiation_monochromator 'graphite multilayer'
_diffrn_radiation_source 'rotating anode'
_diffrn_radiation_type MoK\a
_diffrn_radiation_wavelength 0.71073
_diffrn_reflns_av_R_equivalents 0.0367
_diffrn_reflns_av_sigmaI/netI 0.0333
_diffrn_reflns_limit_h_max 16
_diffrn_reflns_limit_h_min -16
_diffrn_reflns_limit_k_max 9
_diffrn_reflns_limit_k_min -9
_diffrn_reflns_limit_l_max 25
_diffrn_reflns_limit_l_min -25
_diffrn_reflns_number 16390
_diffrn_reflns_theta_full 28.33
_diffrn_reflns_theta_max 28.33
_diffrn_reflns_theta_min 1.79
_diffrn_standards_number 0
_exptl_absorpt_coefficient_mu 0.213
_exptl_absorpt_correction_T_max 0.7457
_exptl_absorpt_correction_T_min 0.6840
_exptl_absorpt_correction_type multi-scan
_exptl_absorpt_process_details '(<i>SADABS</i>; Bruker, 2009)'
_exptl_crystal_colour colourless
_exptl_crystal_density_diffrn 1.412
_exptl_crystal_density_method 'not measured'
_exptl_crystal_description block
_exptl_crystal_F_000 760
_exptl_crystal_size_max 0.384
_exptl_crystal_size_mid 0.252
_exptl_crystal_size_min 0.175
_refine_diff_density_max 0.845
_refine_diff_density_min -0.407
_refine_ls_extinction_method none
_refine_ls_goodness_of_fit_ref 1.039
_refine_ls_hydrogen_treatment constr
_refine_ls_matrix_type full
_refine_ls_number_parameters 236
_refine_ls_number_reflns 4269
_refine_ls_number_restraints 0
_refine_ls_restrained_S_all 1.039
_refine_ls_R_factor_all 0.0594
_refine_ls_R_factor_gt 0.0464
_refine_ls_shift/su_max 0.000
_refine_ls_shift/su_mean 0.000
_refine_ls_structure_factor_coef Fsqd
_refine_ls_weighting_details 'calc w=1/[\s^2^(Fo^2^)+(0.0567P)^2^+1.1638P] where P=(Fo^2^+2Fc^2^)/3'
_refine_ls_weighting_scheme calc
_refine_ls_wR_factor_gt 0.1194
_refine_ls_wR_factor_ref 0.1281
_reflns_number_gt 3406
_reflns_number_total 4269
_reflns_threshold_expression I>2\s(I)
_cod_data_source_file go2092.cif
_cod_data_source_block I
_cod_original_sg_symbol_H-M 'P 21/n'
_cod_database_code 2238169
_cod_database_fobs_code 2238169

loop_
_symmetry_equiv_pos_as_xyz
'x, y, z'
'-x+1/2, y+1/2, -z+1/2'
'-x, -y, -z'
'x-1/2, -y-1/2, z-1/2'

loop_
_atom_site_type_symbol
_atom_site_label
_atom_site_fract_x
_atom_site_fract_y
_atom_site_fract_z
_atom_site_U_iso_or_equiv
_atom_site_adp_type
_atom_site_calc_flag
_atom_site_refinement_flags
_atom_site_occupancy
_atom_site_symmetry_multiplicity
S S1 0.28388(4) 0.20679(7) 0.65076(2) 0.02778(14) Uani d . 1 2
F F1 -0.08545(10) 0.2673(2) 0.49260(7) 0.0538(4) Uani d . 1 2
O O1 0.37450(10) 0.22928(19) 0.46484(6) 0.0258(3) Uani d . 1 2
O O2 0.34178(13) 0.0589(2) 0.69642(8) 0.0450(4) Uani d . 1 2
C C1 0.34858(14) 0.2327(2) 0.57766(9) 0.0218(3) Uani d . 1 2
C C2 0.46328(14) 0.2461(2) 0.57892(9) 0.0216(3) Uani d . 1 2
C C3 0.55575(14) 0.2587(2) 0.63076(9) 0.0224(3) Uani d . 1 2
H H3 0.5509 0.2585 0.6795 0.027 Uiso calc R 1 2
C C4 0.65569(14) 0.2718(2) 0.61010(9) 0.0221(3) Uani d . 1 2
C C5 0.66128(15) 0.2675(3) 0.53742(9) 0.0267(4) Uani d . 1 2
H H5 0.7297 0.2752 0.5239 0.032 Uiso calc R 1 2
C C6 0.57064(15) 0.2525(3) 0.48550(9) 0.0277(4) Uani d . 1 2
H H6 0.5751 0.2484 0.4368 0.033 Uiso calc R 1 2
C C7 0.47340(14) 0.2437(2) 0.50788(9) 0.0231(4) Uani d . 1 2
C C8 0.29968(14) 0.2219(2) 0.50834(9) 0.0234(4) Uani d . 1 2
C C9 0.75598(14) 0.2881(2) 0.66393(9) 0.0221(3) Uani d . 1 2
C C10 0.84465(15) 0.3880(3) 0.64995(9) 0.0265(4) Uani d . 1 2
H H10 0.8411 0.4457 0.6051 0.032 Uiso calc R 1 2
C C11 0.93742(15) 0.4040(3) 0.70038(10) 0.0301(4) Uani d . 1 2
H H11 0.9968 0.4728 0.6899 0.036 Uiso calc R 1 2
C C12 0.94449(16) 0.3206(3) 0.76596(10) 0.0304(4) Uani d . 1 2
H H12 1.0082 0.3325 0.8006 0.037 Uiso calc R 1 2
C C13 0.85745(16) 0.2192(3) 0.78057(10) 0.0278(4) Uani d . 1 2
H H13 0.8617 0.1605 0.8253 0.033 Uiso calc R 1 2
C C14 0.76453(15) 0.2037(3) 0.73008(9) 0.0249(4) Uani d . 1 2
H H14 0.7055 0.1342 0.7407 0.030 Uiso calc R 1 2
C C15 0.18887(15) 0.1985(2) 0.47093(9) 0.0243(4) Uani d . 1 2
C C16 0.10093(16) 0.2510(3) 0.50082(10) 0.0309(4) Uani d . 1 2
H H16 0.1107 0.3089 0.5460 0.037 Uiso calc R 1 2
C C17 -0.00028(16) 0.2166(3) 0.46299(11) 0.0339(4) Uani d . 1 2
C C18 -0.01985(16) 0.1354(3) 0.39756(11) 0.0353(4) Uani d . 1 2
H H18 -0.0913 0.1122 0.3736 0.042 Uiso calc R 1 2
C C19 0.06749(16) 0.0883(3) 0.36737(10) 0.0341(4) Uani d . 1 2
H H19 0.0563 0.0333 0.3217 0.041 Uiso calc R 1 2
C C20 0.17108(15) 0.1205(3) 0.40320(9) 0.0284(4) Uani d . 1 2
H H20 0.2306 0.0895 0.3816 0.034 Uiso calc R 1 2
C C21 0.32241(17) 0.4276(3) 0.69310(10) 0.0336(4) Uani d . 1 2
H H21A 0.3068 0.4261 0.7417 0.040 Uiso calc R 1 2
H H21B 0.4008 0.4462 0.6965 0.040 Uiso calc R 1 2
C C22 0.26270(18) 0.5865(3) 0.65229(12) 0.0397(5) Uani d . 1 2
H H22A 0.2734 0.5820 0.6031 0.060 Uiso calc R 1 2
H H22B 0.2900 0.7052 0.6737 0.060 Uiso calc R 1 2
H H22C 0.1858 0.5758 0.6535 0.060 Uiso calc R 1 2

loop_
_atom_site_aniso_label
_atom_site_aniso_U_11
_atom_site_aniso_U_22
_atom_site_aniso_U_33
_atom_site_aniso_U_12
_atom_site_aniso_U_13
_atom_site_aniso_U_23
S1 0.0303(3) 0.0299(2) 0.0262(2) 0.00221(19) 0.01334(18) 0.00413(18)
F1 0.0266(7) 0.0891(12) 0.0475(8) 0.0094(7) 0.0112(6) -0.0037(7)
O1 0.0228(6) 0.0364(7) 0.0189(6) -0.0008(5) 0.0053(5) -0.0013(5)
O2 0.0521(10) 0.0453(9) 0.0417(8) 0.0148(8) 0.0195(7) 0.0176(7)
C1 0.0214(8) 0.0244(8) 0.0203(7) 0.0006(7) 0.0061(6) 0.0004(6)
C2 0.0231(9) 0.0229(8) 0.0202(7) 0.0005(7) 0.0079(6) -0.0005(6)
C3 0.0255(9) 0.0243(8) 0.0183(7) 0.0006(7) 0.0065(6) -0.0003(6)
C4 0.0233(9) 0.0220(8) 0.0216(8) 0.0017(7) 0.0052(7) 0.0002(6)
C5 0.0235(9) 0.0345(10) 0.0242(8) 0.0002(7) 0.0101(7) 0.0018(7)
C6 0.0273(9) 0.0387(10) 0.0187(8) -0.0007(8) 0.0088(7) -0.0005(7)
C7 0.0231(9) 0.0273(9) 0.0188(8) -0.0001(7) 0.0039(6) -0.0008(6)
C8 0.0243(9) 0.0238(8) 0.0235(8) 0.0016(7) 0.0082(7) -0.0002(6)
C9 0.0235(8) 0.0217(8) 0.0220(8) 0.0012(7) 0.0067(6) -0.0022(6)
C10 0.0283(9) 0.0270(9) 0.0256(8) -0.0001(7) 0.0091(7) 0.0016(7)
C11 0.0250(9) 0.0299(9) 0.0365(10) -0.0043(8) 0.0085(8) -0.0018(8)
C12 0.0260(9) 0.0324(10) 0.0310(9) 0.0007(8) 0.0002(7) -0.0042(8)
C13 0.0302(10) 0.0284(9) 0.0243(8) 0.0018(8) 0.0034(7) 0.0009(7)
C14 0.0255(9) 0.0255(9) 0.0243(8) -0.0015(7) 0.0058(7) -0.0002(7)
C15 0.0253(9) 0.0227(8) 0.0245(8) 0.0010(7) 0.0038(7) 0.0018(7)
C16 0.0269(10) 0.0389(11) 0.0268(9) 0.0027(8) 0.0043(7) -0.0007(8)
C17 0.0244(9) 0.0425(11) 0.0356(10) 0.0052(8) 0.0076(8) 0.0047(9)
C18 0.0269(10) 0.0356(11) 0.0393(10) -0.0013(8) -0.0044(8) 0.0015(9)
C19 0.0343(11) 0.0340(10) 0.0305(9) 0.0032(8) -0.0033(8) -0.0045(8)
C20 0.0291(10) 0.0288(9) 0.0266(8) 0.0036(8) 0.0033(7) -0.0026(7)
C21 0.0339(11) 0.0419(11) 0.0260(9) 0.0044(9) 0.0083(8) -0.0070(8)
C22 0.0455(13) 0.0325(11) 0.0445(12) 0.0029(9) 0.0172(10) -0.0007(9)

loop_
_atom_type_symbol
_atom_type_description
_atom_type_scat_dispersion_real
_atom_type_scat_dispersion_imag
_atom_type_scat_source
C C 0.0033 0.0016 'International Tables Vol C Tables 4.2.6.8 and 6.1.1.4'
H H 0.0000 0.0000 'International Tables Vol C Tables 4.2.6.8 and 6.1.1.4'
O O 0.0106 0.0060 'International Tables Vol C Tables 4.2.6.8 and 6.1.1.4'
F F 0.0171 0.0103 'International Tables Vol C Tables 4.2.6.8 and 6.1.1.4'
S S 0.1246 0.1234 'International Tables Vol C Tables 4.2.6.8 and 6.1.1.4'

loop_
_geom_angle_atom_site_label_1
_geom_angle_atom_site_label_2
_geom_angle_atom_site_label_3
_geom_angle
O2 S1 C1 107.30(8)
O2 S1 C21 107.26(10)
C1 S1 C21 98.12(9)
C7 O1 C8 106.78(13)
C8 C1 C2 107.00(15)
C8 C1 S1 125.46(14)
C2 C1 S1 127.14(13)
C3 C2 C7 119.06(16)
C3 C2 C1 136.21(15)
C7 C2 C1 104.74(15)
C2 C3 C4 119.01(15)
C2 C3 H3 120.5
C4 C3 H3 120.5
C3 C4 C5 119.53(16)
C3 C4 C9 120.51(15)
C5 C4 C9 119.96(16)
C6 C5 C4 122.15(17)
C6 C5 H5 118.9
C4 C5 H5 118.9
C7 C6 C5 116.63(16)
C7 C6 H6 121.7
C5 C6 H6 121.7
O1 C7 C6 125.62(15)
O1 C7 C2 110.77(15)
C6 C7 C2 123.60(16)
C1 C8 O1 110.71(15)
C1 C8 C15 135.10(16)
O1 C8 C15 114.15(14)
C14 C9 C10 117.87(16)
C14 C9 C4 120.94(16)
C10 C9 C4 121.19(15)
C11 C10 C9 120.98(16)
C11 C10 H10 119.5
C9 C10 H10 119.5
C10 C11 C12 120.53(17)
C10 C11 H11 119.7
C12 C11 H11 119.7
C11 C12 C13 119.29(18)
C11 C12 H12 120.4
C13 C12 H12 120.4
C14 C13 C12 120.11(17)
C14 C13 H13 119.9
C12 C13 H13 119.9
C13 C14 C9 121.22(17)
C13 C14 H14 119.4
C9 C14 H14 119.4
C16 C15 C20 119.25(17)
C16 C15 C8 122.05(16)
C20 C15 C8 118.70(16)
C17 C16 C15 117.98(18)
C17 C16 H16 121.0
C15 C16 H16 121.0
F1 C17 C18 118.49(18)
F1 C17 C16 117.62(19)
C18 C17 C16 123.88(19)
C17 C18 C19 117.90(18)
C17 C18 H18 121.1
C19 C18 H18 121.1
C18 C19 C20 120.46(18)
C18 C19 H19 119.8
C20 C19 H19 119.8
C19 C20 C15 120.47(18)
C19 C20 H20 119.8
C15 C20 H20 119.8
C22 C21 S1 111.11(14)
C22 C21 H21A 109.4
S1 C21 H21A 109.4
C22 C21 H21B 109.4
S1 C21 H21B 109.4
H21A C21 H21B 108.0
C21 C22 H22A 109.5
C21 C22 H22B 109.5
H22A C22 H22B 109.5
C21 C22 H22C 109.5
H22A C22 H22C 109.5
H22B C22 H22C 109.5

loop_
_geom_bond_atom_site_label_1
_geom_bond_atom_site_label_2
_geom_bond_distance
S1 O2 1.4817(15)
S1 C1 1.7620(17)
S1 C21 1.805(2)
F1 C17 1.357(2)
O1 C7 1.371(2)
O1 C8 1.375(2)
C1 C8 1.365(2)
C1 C2 1.449(2)
C2 C3 1.393(2)
C2 C7 1.396(2)
C3 C4 1.396(2)
C3 H3 0.9500
C4 C5 1.413(2)
C4 C9 1.487(2)
C5 C6 1.379(3)
C5 H5 0.9500
C6 C7 1.377(2)
C6 H6 0.9500
C8 C15 1.462(2)
C9 C14 1.395(2)
C9 C10 1.397(2)
C10 C11 1.383(3)
C10 H10 0.9500
C11 C12 1.384(3)
C11 H11 0.9500
C12 C13 1.390(3)
C12 H12 0.9500
C13 C14 1.385(3)
C13 H13 0.9500
C14 H14 0.9500
C15 C16 1.394(3)
C15 C20 1.397(2)
C16 C17 1.373(3)
C16 H16 0.9500
C17 C18 1.368(3)
C18 C19 1.381(3)
C18 H18 0.9500
C19 C20 1.383(3)
C19 H19 0.9500
C20 H20 0.9500
C21 C22 1.506(3)
C21 H21A 0.9900
C21 H21B 0.9900
C22 H22A 0.9800
C22 H22B 0.9800
C22 H22C 0.9800

loop_
_geom_hbond_atom_site_label_D
_geom_hbond_atom_site_label_H
_geom_hbond_atom_site_label_A
_geom_hbond_site_symmetry_A
_geom_hbond_distance_DH
_geom_hbond_distance_HA
_geom_hbond_distance_DA
_geom_hbond_angle_DHA
C12 H12 O2 2_656 0.95 2.49 3.166(3) 128
C21 H21A O2 2_556 0.99 2.58 3.367(3) 136
C14 H14 Cg1 2_646 0.95 2.66 3.466(3) 143

loop_
_geom_torsion_atom_site_label_1
_geom_torsion_atom_site_label_2
_geom_torsion_atom_site_label_3
_geom_torsion_atom_site_label_4
_geom_torsion
O2 S1 C1 C8 125.48(17)
C21 S1 C1 C8 -123.52(17)
O2 S1 C1 C2 -46.25(18)
C21 S1 C1 C2 64.74(17)
C8 C1 C2 C3 -179.2(2)
S1 C1 C2 C3 -6.2(3)
C8 C1 C2 C7 0.57(19)
S1 C1 C2 C7 173.54(14)
C7 C2 C3 C4 1.0(2)
C1 C2 C3 C4 -179.22(19)
C2 C3 C4 C5 -1.5(3)
C2 C3 C4 C9 179.17(15)
C3 C4 C5 C6 0.6(3)
C9 C4 C5 C6 179.99(17)
C4 C5 C6 C7 0.6(3)
C8 O1 C7 C6 179.11(18)
C8 O1 C7 C2 -0.12(19)
C5 C6 C7 O1 179.75(17)
C5 C6 C7 C2 -1.1(3)
C3 C2 C7 O1 179.53(15)
C1 C2 C7 O1 -0.28(19)
C3 C2 C7 C6 0.3(3)
C1 C2 C7 C6 -179.53(18)
C2 C1 C8 O1 -0.7(2)
S1 C1 C8 O1 -173.79(12)
C2 C1 C8 C15 176.92(19)
S1 C1 C8 C15 3.8(3)
C7 O1 C8 C1 0.5(2)
C7 O1 C8 C15 -177.63(14)
C3 C4 C9 C14 31.9(2)
C5 C4 C9 C14 -147.46(18)
C3 C4 C9 C10 -148.25(17)
C5 C4 C9 C10 32.4(2)
C14 C9 C10 C11 -0.6(3)
C4 C9 C10 C11 179.48(16)
C9 C10 C11 C12 0.2(3)
C10 C11 C12 C13 0.4(3)
C11 C12 C13 C14 -0.6(3)
C12 C13 C14 C9 0.1(3)
C10 C9 C14 C13 0.5(3)
C4 C9 C14 C13 -179.62(16)
C1 C8 C15 C16 25.1(3)
O1 C8 C15 C16 -157.38(17)
C1 C8 C15 C20 -154.7(2)
O1 C8 C15 C20 22.8(2)
C20 C15 C16 C17 2.5(3)
C8 C15 C16 C17 -177.30(18)
C15 C16 C17 F1 179.68(18)
C15 C16 C17 C18 -0.6(3)
F1 C17 C18 C19 178.58(19)
C16 C17 C18 C19 -1.1(3)
C17 C18 C19 C20 0.9(3)
C18 C19 C20 C15 1.0(3)
C16 C15 C20 C19 -2.8(3)
C8 C15 C20 C19 177.05(17)
O2 S1 C21 C22 -176.95(14)
C1 S1 C21 C22 72.02(15)
